data_8107059
loop_
_publ_author_name
'Xu, Chunying'
'Tang, Siye'
'Chu, Wenjuan'

_publ_section_title
;
 Crystal structure of
 poly-[\m-1,4-bis(2-ethylbenzimidazol-1-ylmethyl)benzene-\k2
 N:N&#x2032;)-bis(\m4-4,4&#x2032;-sulfonyldibenzoato-\k4
 O:O&#x2032;:O&#x2032;&#x2032;:O&#x2032;&#x2032;&#x2032;)dicadmium(II)]
 monohydrate, C52H42N4O14Cd2
;
_journal_issue 3
_journal_name_full 'Zeitschrift f\"ur Kristallographie - New Crystal Structures'
_journal_page_first 951
_journal_page_last 953
_journal_paper_doi 10.1515/ncrs-2016-0018
_journal_volume 231
_journal_year 2016
_chemical_formula_moiety 'C52 H42 N4 O14 Cd2'
_chemical_formula_sum 'C52 H42 Cd2 N4 O14'
_chemical_formula_weight 1171.74
_space_group_IT_number 2
_space_group_name_Hall '-P 1'
_space_group_name_H-M_alt 'P -1'
_symmetry_cell_setting triclinic
_symmetry_space_group_name_Hall '-P 1'
_symmetry_space_group_name_H-M 'P -1'
_atom_sites_solution_hydrogens geom
_atom_sites_solution_primary direct
_atom_sites_solution_secondary difmap
_cell_angle_alpha 101.14(3)
_cell_angle_beta 106.98(3)
_cell_angle_gamma 102.06(3)
_cell_formula_units_Z 1
_cell_length_a 9.0684(18)
_cell_length_b 12.585(3)
_cell_length_c 12.697(3)
_cell_measurement_reflns_used 4319
_cell_measurement_temperature 293(2)
_cell_measurement_theta_max 27.8684
_cell_measurement_theta_min 1.7193
_cell_volume 1304.3(7)
_computing_cell_refinement 'CrystalClear (Rigaku/MSC Inc., 2006)'
_computing_data_collection 'CrystalClear (Rigaku/MSC Inc., 2006)'
_computing_data_reduction 'CrystalClear (Rigaku/MSC Inc., 2006)'
_computing_molecular_graphics SHELXTL
_computing_publication_material SHELXTL
_computing_structure_refinement 'SHELXL-97 (Sheldrick, 1997)'
_computing_structure_solution 'SHELXS-97 (Sheldrick, 1990)'
_diffrn_ambient_temperature 293(2)
_diffrn_detector_area_resol_mean 28.5714
_diffrn_measured_fraction_theta_full 0.985
_diffrn_measured_fraction_theta_max 0.985
_diffrn_measurement_device_type 'Rigaku Saturn'
_diffrn_measurement_method \w
_diffrn_radiation_monochromator graphite
_diffrn_radiation_source 'fine-focus sealed tube'
_diffrn_radiation_type MoK\a
_diffrn_radiation_wavelength 0.71073
_diffrn_reflns_av_R_equivalents 0.0199
_diffrn_reflns_av_sigmaI/netI 0.0288
_diffrn_reflns_limit_h_max 10
_diffrn_reflns_limit_h_min -10
_diffrn_reflns_limit_k_max 14
_diffrn_reflns_limit_k_min -14
_diffrn_reflns_limit_l_max 15
_diffrn_reflns_limit_l_min -14
_diffrn_reflns_number 9207
_diffrn_reflns_theta_full 25.00
_diffrn_reflns_theta_max 25.00
_diffrn_reflns_theta_min 1.72
_exptl_absorpt_coefficient_mu 0.959
_exptl_absorpt_correction_T_max 0.8024
_exptl_absorpt_correction_T_min 0.7362
_exptl_absorpt_correction_type multi-scan
_exptl_absorpt_process_details 'Jacobson, R. (1998) Private communication'
_exptl_crystal_colour Colorless
_exptl_crystal_density_diffrn 1.528
_exptl_crystal_density_method 'not measured'
_exptl_crystal_description Prism
_exptl_crystal_F_000 602
_exptl_crystal_size_max 0.34
_exptl_crystal_size_mid 0.30
_exptl_crystal_size_min 0.24
_platon_squeeze_details ' ?'
_refine_diff_density_max 0.442
_refine_diff_density_min -0.431
_refine_diff_density_rms 0.131
_refine_ls_extinction_method none
_refine_ls_goodness_of_fit_ref 1.040
_refine_ls_hydrogen_treatment constr
_refine_ls_matrix_type full
_refine_ls_number_parameters 326
_refine_ls_number_reflns 4512
_refine_ls_number_restraints 0
_refine_ls_restrained_S_all 1.040
_refine_ls_R_factor_all 0.0303
_refine_ls_R_factor_gt 0.0276
_refine_ls_shift/su_max 0.000
_refine_ls_shift/su_mean 0.000
_refine_ls_structure_factor_coef Fsqd
_refine_ls_weighting_details 'calc w=1/[\s^2^(Fo^2^)+(0.0582P)^2^+0.2593P] where P=(Fo^2^+2Fc^2^)/3'
_refine_ls_weighting_scheme calc
_refine_ls_wR_factor_gt 0.0830
_refine_ls_wR_factor_ref 0.0853
_reflns_number_gt 4183
_reflns_number_total 4512
_reflns_threshold_expression >2sigma(I)
_cod_data_source_file suppl_ncrs-2016-0018_suppl.cif
_cod_data_source_block 1
_cod_original_cell_volume 1304.3(5)
_cod_original_formula_sum 'C52 H42 N4 O14 Cd2'
_cod_database_code 8107059

loop_
_symmetry_equiv_pos_as_xyz
'x, y, z'
'-x, -y, -z'

loop_
_atom_site_label
_atom_site_type_symbol
_atom_site_fract_x
_atom_site_fract_y
_atom_site_fract_z
_atom_site_U_iso_or_equiv
_atom_site_adp_type
_atom_site_occupancy
_atom_site_symmetry_multiplicity
_atom_site_calc_flag
_atom_site_refinement_flags
_atom_site_disorder_assembly
_atom_site_disorder_group
C1 C 0.3827(5) -0.1586(3) 0.6686(3) 0.0550(10) Uani 1 1 d . . .
H1A H 0.2790 -0.1661 0.6150 0.083 Uiso 1 1 calc R . .
H1B H 0.3745 -0.2175 0.7065 0.083 Uiso 1 1 calc R . .
H1C H 0.4570 -0.1645 0.6287 0.083 Uiso 1 1 calc R . .
C2 C 0.4412(4) -0.0465(3) 0.7550(3) 0.0319(7) Uani 1 1 d . . .
C3 C 0.4637(3) 0.1246(2) 0.8463(2) 0.0274(6) Uani 1 1 d . . .
C4 C 0.4455(4) 0.2312(3) 0.8823(3) 0.0333(7) Uani 1 1 d . . .
H4 H 0.3648 0.2552 0.8376 0.040 Uiso 1 1 calc R . .
C5 C 0.5520(4) 0.2999(3) 0.9871(3) 0.0405(8) Uani 1 1 d . . .
H5 H 0.5439 0.3722 1.0126 0.049 Uiso 1 1 calc R . .
C6 C 0.6713(4) 0.2639(3) 1.0554(3) 0.0461(9) Uani 1 1 d . . .
H6 H 0.7407 0.3123 1.1256 0.055 Uiso 1 1 calc R . .
C7 C 0.6886(4) 0.1577(3) 1.0211(3) 0.0410(8) Uani 1 1 d . . .
H7 H 0.7677 0.1334 1.0671 0.049 Uiso 1 1 calc R . .
C8 C 0.5836(3) 0.0887(3) 0.9155(2) 0.0306(6) Uani 1 1 d . . .
C9 C 0.6551(4) -0.0982(3) 0.8948(3) 0.0403(8) Uani 1 1 d . . .
H9A H 0.6337 -0.1625 0.8308 0.048 Uiso 1 1 calc R . .
H9B H 0.6152 -0.1259 0.9504 0.048 Uiso 1 1 calc R . .
C10 C 0.8341(4) -0.0452(3) 0.9488(3) 0.0326(7) Uani 1 1 d . . .
C11 C 0.9186(4) 0.0210(3) 0.9000(3) 0.0404(8) Uani 1 1 d . . .
H11 H 0.8643 0.0359 0.8325 0.048 Uiso 1 1 calc R . .
C12 C 0.9161(4) -0.0662(3) 1.0504(3) 0.0396(8) Uani 1 1 d . . .
H12 H 0.8601 -0.1104 1.0848 0.048 Uiso 1 1 calc R . .
C13 C 0.1500(4) 0.1768(3) 0.4363(3) 0.0388(8) Uani 1 1 d . . .
C14 C 0.1973(4) 0.2536(3) 0.3666(3) 0.0343(7) Uani 1 1 d . . .
C15 C 0.3502(4) 0.3284(3) 0.4053(3) 0.0379(7) Uani 1 1 d . . .
H15 H 0.4241 0.3315 0.4750 0.045 Uiso 1 1 calc R . .
C16 C 0.3934(4) 0.3978(3) 0.3416(3) 0.0376(7) Uani 1 1 d . . .
H16 H 0.4956 0.4483 0.3683 0.045 Uiso 1 1 calc R . .
C17 C 0.2838(4) 0.3919(2) 0.2379(3) 0.0315(7) Uani 1 1 d . . .
C18 C 0.1314(4) 0.3159(3) 0.1970(3) 0.0456(9) Uani 1 1 d . . .
H18 H 0.0585 0.3108 0.1261 0.055 Uiso 1 1 calc R . .
C19 C 0.0903(4) 0.2486(3) 0.2625(3) 0.0453(8) Uani 1 1 d . . .
H19 H -0.0122 0.1985 0.2361 0.054 Uiso 1 1 calc R . .
C20 C 0.2680(4) 0.6005(2) 0.2084(2) 0.0308(6) Uani 1 1 d . . .
C21 C 0.3762(4) 0.6913(3) 0.2978(3) 0.0326(7) Uani 1 1 d . . .
H21 H 0.4844 0.6945 0.3260 0.039 Uiso 1 1 calc R . .
C22 C 0.3209(4) 0.7760(3) 0.3436(3) 0.0341(7) Uani 1 1 d . . .
H22 H 0.3923 0.8371 0.4033 0.041 Uiso 1 1 calc R . .
C23 C 0.1584(4) 0.7714(3) 0.3017(3) 0.0332(7) Uani 1 1 d . . .
C24 C 0.0543(4) 0.6813(3) 0.2100(3) 0.0419(8) Uani 1 1 d . . .
H24 H -0.0532 0.6792 0.1796 0.050 Uiso 1 1 calc R . .
C25 C 0.1073(4) 0.5959(3) 0.1637(3) 0.0421(8) Uani 1 1 d . . .
H25 H 0.0364 0.5356 0.1030 0.051 Uiso 1 1 calc R . .
C26 C 0.0963(4) 0.8584(3) 0.3601(3) 0.0360(7) Uani 1 1 d . . .
Cd1 Cd 0.17053(2) 0.041568(16) 0.602056(16) 0.02629(9) Uani 1 1 d . . .
N1 N 0.3768(3) 0.0376(2) 0.7462(2) 0.0302(6) Uani 1 1 d . . .
N2 N 0.5674(3) -0.0199(2) 0.8543(2) 0.0311(6) Uani 1 1 d . . .
O1 O 0.0079(3) 0.1158(2) 0.3979(2) 0.0525(7) Uani 1 1 d . . .
O2 O 0.2547(3) 0.1794(2) 0.5267(2) 0.0485(6) Uani 1 1 d . . .
O3 O 0.2380(3) 0.4331(2) 0.03880(19) 0.0459(6) Uani 1 1 d . . .
O4 O 0.5065(3) 0.5213(2) 0.1916(2) 0.0441(6) Uani 1 1 d . . .
O5 O -0.0483(3) 0.8542(2) 0.3133(2) 0.0468(6) Uani 1 1 d . . .
O6 O 0.1928(3) 0.9277(2) 0.45129(19) 0.0465(6) Uani 1 1 d . . .
S1 S 0.33440(10) 0.48522(7) 0.15741(6) 0.03336(18) Uani 1 1 d . . .

loop_
_atom_site_aniso_label
_atom_site_aniso_U_11
_atom_site_aniso_U_22
_atom_site_aniso_U_33
_atom_site_aniso_U_23
_atom_site_aniso_U_13
_atom_site_aniso_U_12
C1 0.060(2) 0.047(2) 0.042(2) -0.0007(17) -0.0073(18) 0.0295(19)
C2 0.0291(15) 0.0359(17) 0.0311(16) 0.0098(13) 0.0057(13) 0.0161(13)
C3 0.0225(14) 0.0320(16) 0.0252(14) 0.0087(12) 0.0048(12) 0.0069(12)
C4 0.0350(16) 0.0330(16) 0.0362(17) 0.0133(14) 0.0143(14) 0.0120(14)
C5 0.047(2) 0.0304(17) 0.0395(18) 0.0047(14) 0.0175(16) 0.0034(15)
C6 0.0345(18) 0.051(2) 0.0354(18) -0.0002(16) 0.0035(15) -0.0018(16)
C7 0.0273(16) 0.054(2) 0.0313(17) 0.0075(15) -0.0012(14) 0.0094(15)
C8 0.0210(14) 0.0387(17) 0.0298(16) 0.0096(13) 0.0053(12) 0.0086(13)
C9 0.0281(17) 0.048(2) 0.052(2) 0.0253(17) 0.0093(15) 0.0202(15)
C10 0.0247(15) 0.0445(18) 0.0361(17) 0.0185(14) 0.0082(13) 0.0215(14)
C11 0.0310(17) 0.063(2) 0.0347(17) 0.0300(16) 0.0069(14) 0.0199(16)
C12 0.0299(16) 0.059(2) 0.0438(19) 0.0302(17) 0.0164(14) 0.0222(16)
C13 0.0412(19) 0.0279(16) 0.049(2) 0.0107(14) 0.0183(17) 0.0086(15)
C14 0.0325(16) 0.0285(16) 0.0394(18) 0.0101(13) 0.0090(14) 0.0075(13)
C15 0.0333(17) 0.0386(18) 0.0362(18) 0.0158(14) 0.0032(14) 0.0060(14)
C16 0.0310(17) 0.0322(17) 0.0419(19) 0.0105(14) 0.0053(14) 0.0035(13)
C17 0.0319(16) 0.0285(16) 0.0358(17) 0.0100(13) 0.0109(13) 0.0118(13)
C18 0.0410(19) 0.048(2) 0.0363(18) 0.0160(16) -0.0007(15) 0.0060(16)
C19 0.0293(17) 0.046(2) 0.046(2) 0.0155(16) -0.0015(15) -0.0013(15)
C20 0.0383(17) 0.0317(16) 0.0283(15) 0.0094(13) 0.0147(13) 0.0162(13)
C21 0.0301(16) 0.0392(17) 0.0313(16) 0.0101(13) 0.0130(13) 0.0122(14)
C22 0.0378(17) 0.0325(16) 0.0315(16) 0.0041(13) 0.0136(14) 0.0106(14)
C23 0.0393(17) 0.0379(17) 0.0271(15) 0.0109(13) 0.0116(13) 0.0185(14)
C24 0.0359(18) 0.051(2) 0.0347(18) 0.0025(15) 0.0043(14) 0.0235(16)
C25 0.0384(18) 0.045(2) 0.0320(17) -0.0031(15) 0.0008(15) 0.0168(16)
C26 0.048(2) 0.0358(17) 0.0329(17) 0.0128(14) 0.0177(15) 0.0219(15)
Cd1 0.02369(13) 0.02855(14) 0.02378(13) 0.00670(9) 0.00237(9) 0.01025(9)
N1 0.0274(13) 0.0350(14) 0.0260(13) 0.0084(11) 0.0033(10) 0.0131(11)
N2 0.0221(12) 0.0417(15) 0.0304(13) 0.0145(11) 0.0029(10) 0.0155(11)
O1 0.0390(14) 0.0446(14) 0.0737(18) 0.0272(13) 0.0173(13) 0.0043(12)
O2 0.0507(15) 0.0460(14) 0.0429(14) 0.0234(11) 0.0061(12) 0.0056(12)
O3 0.0654(16) 0.0464(14) 0.0287(12) 0.0058(10) 0.0179(11) 0.0236(13)
O4 0.0425(13) 0.0445(14) 0.0584(15) 0.0189(12) 0.0280(12) 0.0195(11)
O5 0.0439(14) 0.0549(15) 0.0436(14) 0.0052(11) 0.0131(11) 0.0287(12)
O6 0.0536(15) 0.0483(14) 0.0368(13) -0.0001(11) 0.0144(12) 0.0252(12)
S1 0.0420(4) 0.0329(4) 0.0328(4) 0.0108(3) 0.0178(3) 0.0179(3)

loop_
_atom_type_symbol
_atom_type_description
_atom_type_scat_dispersion_real
_atom_type_scat_dispersion_imag
_atom_type_scat_source
C C 0.0033 0.0016 'International Tables Vol C Tables 4.2.6.8 and 6.1.1.4'
H H 0.0000 0.0000 'International Tables Vol C Tables 4.2.6.8 and 6.1.1.4'
Cd Cd -0.8075 1.2024 'International Tables Vol C Tables 4.2.6.8 and 6.1.1.4'
N N 0.0061 0.0033 'International Tables Vol C Tables 4.2.6.8 and 6.1.1.4'
O O 0.0106 0.0060 'International Tables Vol C Tables 4.2.6.8 and 6.1.1.4'
S S 0.1246 0.1234 'International Tables Vol C Tables 4.2.6.8 and 6.1.1.4'

loop_
_geom_angle_atom_site_label_1
_geom_angle_atom_site_label_2
_geom_angle_atom_site_label_3
_geom_angle
_geom_angle_site_symmetry_1
_geom_angle_site_symmetry_3
C2 C1 H1A 109.5 . .
C2 C1 H1B 109.5 . .
H1A C1 H1B 109.5 . .
C2 C1 H1C 109.5 . .
H1A C1 H1C 109.5 . .
H1B C1 H1C 109.5 . .
N1 C2 N2 111.8(3) . .
N1 C2 C1 124.9(3) . .
N2 C2 C1 123.3(3) . .
C4 C3 N1 130.7(3) . .
C4 C3 C8 120.7(3) . .
N1 C3 C8 108.6(3) . .
C5 C4 C3 117.4(3) . .
C5 C4 H4 121.3 . .
C3 C4 H4 121.3 . .
C4 C5 C6 121.6(3) . .
C4 C5 H5 119.2 . .
C6 C5 H5 119.2 . .
C7 C6 C5 121.4(3) . .
C7 C6 H6 119.3 . .
C5 C6 H6 119.3 . .
C6 C7 C8 117.4(3) . .
C6 C7 H7 121.3 . .
C8 C7 H7 121.3 . .
N2 C8 C7 133.0(3) . .
N2 C8 C3 105.5(2) . .
C7 C8 C3 121.5(3) . .
N2 C9 C10 113.2(3) . .
N2 C9 H9A 108.9 . .
C10 C9 H9A 108.9 . .
N2 C9 H9B 108.9 . .
C10 C9 H9B 108.9 . .
H9A C9 H9B 107.8 . .
C11 C10 C12 119.1(3) . .
C11 C10 C9 122.1(3) . .
C12 C10 C9 118.8(3) . .
C10 C11 C12 121.0(3) . 2_757
C10 C11 H11 119.5 . .
C12 C11 H11 119.5 2_757 .
C10 C12 C11 119.9(3) . 2_757
C10 C12 H12 120.1 . .
C11 C12 H12 120.1 2_757 .
O2 C13 O1 125.6(3) . .
O2 C13 C14 117.8(3) . .
O1 C13 C14 116.6(3) . .
C19 C14 C15 119.0(3) . .
C19 C14 C13 120.3(3) . .
C15 C14 C13 120.7(3) . .
C16 C15 C14 120.7(3) . .
C16 C15 H15 119.6 . .
C14 C15 H15 119.6 . .
C15 C16 C17 119.3(3) . .
C15 C16 H16 120.3 . .
C17 C16 H16 120.3 . .
C18 C17 C16 120.6(3) . .
C18 C17 S1 119.4(2) . .
C16 C17 S1 119.9(2) . .
C19 C18 C17 119.0(3) . .
C19 C18 H18 120.5 . .
C17 C18 H18 120.5 . .
C18 C19 C14 121.3(3) . .
C18 C19 H19 119.4 . .
C14 C19 H19 119.4 . .
C25 C20 C21 121.1(3) . .
C25 C20 S1 119.5(2) . .
C21 C20 S1 119.3(2) . .
C22 C21 C20 119.0(3) . .
C22 C21 H21 120.5 . .
C20 C21 H21 120.5 . .
C21 C22 C23 120.7(3) . .
C21 C22 H22 119.7 . .
C23 C22 H22 119.7 . .
C22 C23 C24 118.9(3) . .
C22 C23 C26 120.2(3) . .
C24 C23 C26 120.8(3) . .
C25 C24 C23 121.1(3) . .
C25 C24 H24 119.4 . .
C23 C24 H24 119.4 . .
C24 C25 C20 119.1(3) . .
C24 C25 H25 120.4 . .
C20 C25 H25 120.4 . .
O6 C26 O5 126.0(3) . .
O6 C26 C23 117.1(3) . .
O5 C26 C23 116.9(3) . .
O5 Cd1 N1 103.51(9) 2_566 .
O5 Cd1 O2 90.89(10) 2_566 .
N1 Cd1 O2 108.63(10) . .
O5 Cd1 O6 153.91(10) 2_566 1_545
N1 Cd1 O6 102.35(9) . 1_545
O2 Cd1 O6 84.09(10) . 1_545
O5 Cd1 O1 88.85(10) 2_566 2_556
N1 Cd1 O1 96.86(10) . 2_556
O2 Cd1 O1 153.81(10) . 2_556
O6 Cd1 O1 84.71(10) 1_545 2_556
O5 Cd1 Cd1 82.84(7) 2_566 2_556
N1 Cd1 Cd1 159.85(7) . 2_556
O2 Cd1 Cd1 90.15(7) . 2_556
O6 Cd1 Cd1 71.62(7) 1_545 2_556
O1 Cd1 Cd1 63.84(7) 2_556 2_556
C2 N1 C3 106.5(2) . .
C2 N1 Cd1 127.2(2) . .
C3 N1 Cd1 126.27(18) . .
C2 N2 C8 107.6(2) . .
C2 N2 C9 125.3(3) . .
C8 N2 C9 126.6(3) . .
C13 O1 Cd1 147.2(2) . 2_556
C13 O2 Cd1 111.7(2) . .
C26 O5 Cd1 122.2(2) . 2_566
C26 O6 Cd1 135.4(2) . 1_565
O3 S1 O4 120.03(16) . .
O3 S1 C20 108.65(14) . .
O4 S1 C20 108.74(15) . .
O3 S1 C17 108.19(15) . .
O4 S1 C17 107.76(14) . .
C20 S1 C17 101.97(14) . .

loop_
_geom_bond_atom_site_label_1
_geom_bond_atom_site_label_2
_geom_bond_distance
_geom_bond_site_symmetry_2
C1 C2 1.492(4) .
C1 H1A 0.9600 .
C1 H1B 0.9600 .
C1 H1C 0.9600 .
C2 N1 1.319(4) .
C2 N2 1.358(4) .
C3 C4 1.391(4) .
C3 N1 1.397(4) .
C3 C8 1.400(4) .
C4 C5 1.381(5) .
C4 H4 0.9300 .
C5 C6 1.392(5) .
C5 H5 0.9300 .
C6 C7 1.379(5) .
C6 H6 0.9300 .
C7 C8 1.385(4) .
C7 H7 0.9300 .
C8 N2 1.390(4) .
C9 N2 1.467(4) .
C9 C10 1.507(4) .
C9 H9A 0.9700 .
C9 H9B 0.9700 .
C10 C11 1.369(5) .
C10 C12 1.393(4) .
C11 C12 1.385(5) 2_757
C11 H11 0.9300 .
C12 C11 1.385(5) 2_757
C12 H12 0.9300 .
C13 O2 1.247(4) .
C13 O1 1.249(4) .
C13 C14 1.510(4) .
C14 C19 1.373(5) .
C14 C15 1.388(4) .
C15 C16 1.373(4) .
C15 H15 0.9300 .
C16 C17 1.376(4) .
C16 H16 0.9300 .
C17 C18 1.389(5) .
C17 S1 1.774(3) .
C18 C19 1.367(5) .
C18 H18 0.9300 .
C19 H19 0.9300 .
C20 C25 1.385(4) .
C20 C21 1.392(4) .
C20 S1 1.765(3) .
C21 C22 1.371(4) .
C21 H21 0.9300 .
C22 C23 1.397(4) .
C22 H22 0.9300 .
C23 C24 1.390(5) .
C23 C26 1.500(4) .
C24 C25 1.367(5) .
C24 H24 0.9300 .
C25 H25 0.9300 .
C26 O6 1.252(4) .
C26 O5 1.257(4) .
Cd1 O5 2.205(2) 2_566
Cd1 N1 2.219(2) .
Cd1 O2 2.241(2) .
Cd1 O6 2.246(2) 1_545
Cd1 O1 2.281(2) 2_556
Cd1 Cd1 3.2086(15) 2_556
O1 Cd1 2.281(2) 2_556
O3 S1 1.440(2) .
O4 S1 1.436(2) .
O5 Cd1 2.205(2) 2_566
O6 Cd1 2.246(2) 1_565

loop_
_geom_torsion_atom_site_label_1
_geom_torsion_atom_site_label_2
_geom_torsion_atom_site_label_3
_geom_torsion_atom_site_label_4
_geom_torsion
_geom_torsion_site_symmetry_1
_geom_torsion_site_symmetry_2
_geom_torsion_site_symmetry_3
_geom_torsion_site_symmetry_4
N1 C3 C4 C5 -179.8(3) . . . .
C8 C3 C4 C5 1.3(4) . . . .
C3 C4 C5 C6 -1.2(5) . . . .
C4 C5 C6 C7 0.2(5) . . . .
C5 C6 C7 C8 0.6(5) . . . .
C6 C7 C8 N2 179.0(3) . . . .
C6 C7 C8 C3 -0.4(5) . . . .
C4 C3 C8 N2 179.9(3) . . . .
N1 C3 C8 N2 0.7(3) . . . .
C4 C3 C8 C7 -0.6(5) . . . .
N1 C3 C8 C7 -179.7(3) . . . .
N2 C9 C10 C11 -45.2(4) . . . .
N2 C9 C10 C12 136.1(3) . . . .
C12 C10 C11 C12 0.6(6) . . . 2_757
C9 C10 C11 C12 -178.2(3) . . . 2_757
C11 C10 C12 C11 -0.6(6) . . . 2_757
C9 C10 C12 C11 178.2(3) . . . 2_757
O2 C13 C14 C19 175.4(3) . . . .
O1 C13 C14 C19 -4.6(5) . . . .
O2 C13 C14 C15 -3.2(5) . . . .
O1 C13 C14 C15 176.8(3) . . . .
C19 C14 C15 C16 1.1(5) . . . .
C13 C14 C15 C16 179.7(3) . . . .
C14 C15 C16 C17 -0.7(5) . . . .
C15 C16 C17 C18 -0.6(5) . . . .
C15 C16 C17 S1 177.2(3) . . . .
C16 C17 C18 C19 1.5(5) . . . .
S1 C17 C18 C19 -176.3(3) . . . .
C17 C18 C19 C14 -1.1(6) . . . .
C15 C14 C19 C18 -0.2(6) . . . .
C13 C14 C19 C18 -178.8(3) . . . .
C25 C20 C21 C22 1.6(5) . . . .
S1 C20 C21 C22 -174.4(2) . . . .
C20 C21 C22 C23 0.1(4) . . . .
C21 C22 C23 C24 -2.2(5) . . . .
C21 C22 C23 C26 173.9(3) . . . .
C22 C23 C24 C25 2.5(5) . . . .
C26 C23 C24 C25 -173.5(3) . . . .
C23 C24 C25 C20 -0.8(5) . . . .
C21 C20 C25 C24 -1.2(5) . . . .
S1 C20 C25 C24 174.7(3) . . . .
C22 C23 C26 O6 -5.6(4) . . . .
C24 C23 C26 O6 170.4(3) . . . .
C22 C23 C26 O5 175.0(3) . . . .
C24 C23 C26 O5 -9.1(4) . . . .
N2 C2 N1 C3 -0.9(4) . . . .
C1 C2 N1 C3 178.0(3) . . . .
N2 C2 N1 Cd1 179.30(19) . . . .
C1 C2 N1 Cd1 -1.8(5) . . . .
C4 C3 N1 C2 -178.9(3) . . . .
C8 C3 N1 C2 0.1(3) . . . .
C4 C3 N1 Cd1 0.9(5) . . . .
C8 C3 N1 Cd1 179.87(19) . . . .
O5 Cd1 N1 C2 145.9(3) 2_566 . . .
O2 Cd1 N1 C2 -118.4(3) . . . .
O6 Cd1 N1 C2 -30.6(3) 1_545 . . .
O1 Cd1 N1 C2 55.5(3) 2_556 . . .
Cd1 Cd1 N1 C2 39.5(4) 2_556 . . .
O5 Cd1 N1 C3 -33.8(3) 2_566 . . .
O2 Cd1 N1 C3 61.8(3) . . . .
O6 Cd1 N1 C3 149.6(2) 1_545 . . .
O1 Cd1 N1 C3 -124.3(2) 2_556 . . .
Cd1 Cd1 N1 C3 -140.26(19) 2_556 . . .
N1 C2 N2 C8 1.4(4) . . . .
C1 C2 N2 C8 -177.5(3) . . . .
N1 C2 N2 C9 174.0(3) . . . .
C1 C2 N2 C9 -5.0(5) . . . .
C7 C8 N2 C2 179.2(3) . . . .
C3 C8 N2 C2 -1.3(3) . . . .
C7 C8 N2 C9 6.8(5) . . . .
C3 C8 N2 C9 -173.7(3) . . . .
C10 C9 N2 C2 139.8(3) . . . .
C10 C9 N2 C8 -49.1(4) . . . .
O2 C13 O1 Cd1 -20.5(7) . . . 2_556
C14 C13 O1 Cd1 159.5(3) . . . 2_556
O1 C13 O2 Cd1 8.6(4) . . . .
C14 C13 O2 Cd1 -171.4(2) . . . .
O5 Cd1 O2 C13 -83.9(2) 2_566 . . .
N1 Cd1 O2 C13 171.5(2) . . . .
O6 Cd1 O2 C13 70.4(2) 1_545 . . .
O1 Cd1 O2 C13 5.3(4) 2_556 . . .
Cd1 Cd1 O2 C13 -1.1(2) 2_556 . . .
O6 C26 O5 Cd1 -8.3(5) . . . 2_566
C23 C26 O5 Cd1 171.1(2) . . . 2_566
O5 C26 O6 Cd1 20.1(5) . . . 1_565
C23 C26 O6 Cd1 -159.3(2) . . . 1_565
C25 C20 S1 O3 31.9(3) . . . .
C21 C20 S1 O3 -152.0(2) . . . .
C25 C20 S1 O4 164.2(3) . . . .
C21 C20 S1 O4 -19.8(3) . . . .
C25 C20 S1 C17 -82.2(3) . . . .
C21 C20 S1 C17 93.9(3) . . . .
C18 C17 S1 O3 -27.0(3) . . . .
C16 C17 S1 O3 155.2(3) . . . .
C18 C17 S1 O4 -158.2(3) . . . .
C16 C17 S1 O4 24.0(3) . . . .
C18 C17 S1 C20 87.5(3) . . . .
C16 C17 S1 C20 -90.4(3) . . . .

loop_
_platon_squeeze_void_nr
_platon_squeeze_void_average_x
_platon_squeeze_void_average_y
_platon_squeeze_void_average_z
_platon_squeeze_void_volume
_platon_squeeze_void_count_electrons
1 0.000 0.500 0.500 168.0 -8.4
